data_1520753
loop_
_publ_author_name
'Lu, Lei'
'Ma, Juan'
'Qu, Panpan'
'Li, Feng'

_publ_section_title
;
 Effective Recognition of Different Types of Amino Groups: From
 Aminobenzenesulfonamides to Amino-(N-alkyl)benzenesulfonamides via
 Iridium-Catalyzed N-Alkylation with Alcohols.
;
_journal_issue 10
_journal_name_full 'Organic letters'
_journal_page_first 2350
_journal_page_last 2353
_journal_paper_doi 10.1021/acs.orglett.5b00824
_journal_volume 17
_journal_year 2015
_chemical_formula_sum 'C13 H13 Cl N2 O2 S'
_chemical_formula_weight 296.76
_space_group_IT_number 14
_symmetry_cell_setting monoclinic
_symmetry_space_group_name_Hall '-P 2ybc'
_symmetry_space_group_name_H-M 'P 1 21/c 1'
_atom_sites_solution_hydrogens geom
_atom_sites_solution_primary direct
_atom_sites_solution_secondary difmap
_audit_creation_method SHELXL-97
_audit_update_record
;
2015-03-17 # Formatted by publCIF

;
_cell_angle_alpha 90.00
_cell_angle_beta 112.32(3)
_cell_angle_gamma 90.00
_cell_formula_units_Z 4
_cell_length_a 15.767(3)
_cell_length_b 5.7590(12)
_cell_length_c 15.721(3)
_cell_measurement_reflns_used 25
_cell_measurement_temperature 293(2)
_cell_measurement_theta_max 14
_cell_measurement_theta_min 10
_cell_volume 1320.5(5)
_computing_cell_refinement 'CAD4 EXPRESS'
_computing_data_collection 'CAD4 EXPRESS(Enraf-Nonius,1994)'
_computing_data_reduction 'XCAD4(Harms & Wocadlo,1995)'
_computing_structure_refinement 'SHELXL-97 (Sheldrick, 1997)'
_computing_structure_solution 'SHELXS-97 (Sheldrick, 1990)'
_diffrn_ambient_temperature 293(2)
_diffrn_measured_fraction_theta_full 0.999
_diffrn_measured_fraction_theta_max 0.999
_diffrn_measurement_device_type 'Nonius cad4'
_diffrn_measurement_method \w/2\q
_diffrn_radiation_monochromator graphite
_diffrn_radiation_source 'fine-focus sealed tube'
_diffrn_radiation_type MoK\a
_diffrn_radiation_wavelength 0.71073
_diffrn_reflns_av_R_equivalents 0.0576
_diffrn_reflns_av_sigmaI/netI 0.0656
_diffrn_reflns_limit_h_max 17
_diffrn_reflns_limit_h_min -19
_diffrn_reflns_limit_k_max 6
_diffrn_reflns_limit_k_min -6
_diffrn_reflns_limit_l_max 18
_diffrn_reflns_limit_l_min 0
_diffrn_reflns_number 4751
_diffrn_reflns_theta_full 25.39
_diffrn_reflns_theta_max 25.39
_diffrn_reflns_theta_min 1.40
_diffrn_standards_decay_% 1
_diffrn_standards_interval_count 200
_diffrn_standards_interval_time 2
_diffrn_standards_number 3
_exptl_absorpt_coefficient_mu 0.446
_exptl_absorpt_correction_T_max 0.9568
_exptl_absorpt_correction_T_min 0.6641
_exptl_absorpt_correction_type psi-scan
_exptl_absorpt_process_details '(North, Phillips & Mathews,1968)'
_exptl_crystal_colour colorless
_exptl_crystal_density_diffrn 1.493
_exptl_crystal_density_method 'not measured'
_exptl_crystal_description block
_exptl_crystal_F_000 616
_exptl_crystal_size_max 1.00
_exptl_crystal_size_mid 0.20
_exptl_crystal_size_min 0.10
_refine_diff_density_max 0.344
_refine_diff_density_min -0.334
_refine_diff_density_rms 0.062
_refine_ls_extinction_method none
_refine_ls_goodness_of_fit_ref 1.002
_refine_ls_hydrogen_treatment constr
_refine_ls_matrix_type full
_refine_ls_number_parameters 172
_refine_ls_number_reflns 2417
_refine_ls_number_restraints 0
_refine_ls_restrained_S_all 1.002
_refine_ls_R_factor_all 0.0905
_refine_ls_R_factor_gt 0.0540
_refine_ls_shift/su_max 0.000
_refine_ls_shift/su_mean 0.000
_refine_ls_structure_factor_coef Fsqd
_refine_ls_weighting_details 'calc w=1/[\s^2^(Fo^2^)+(0.0950P)^2^+0.0000P] where P=(Fo^2^+2Fc^2^)/3'
_refine_ls_weighting_scheme calc
_refine_ls_wR_factor_gt 0.1473
_refine_ls_wR_factor_ref 0.1680
_reflns_number_gt 1623
_reflns_number_total 2417
_reflns_threshold_expression >2sigma(I)
_cod_data_source_file ol5b00824_si_002.cif
_cod_data_source_block compound3ag
_cod_original_sg_symbol_H-M P21/C
_cod_database_code 1520753

loop_
_symmetry_equiv_pos_as_xyz
'x, y, z'
'-x, y+1/2, -z+1/2'
'-x, -y, -z'
'x, -y-1/2, z-1/2'

loop_
_atom_site_label
_atom_site_type_symbol
_atom_site_fract_x
_atom_site_fract_y
_atom_site_fract_z
_atom_site_U_iso_or_equiv
_atom_site_adp_type
_atom_site_occupancy
_atom_site_symmetry_multiplicity
_atom_site_calc_flag
_atom_site_refinement_flags
S S 0.33031(7) 0.66873(18) 0.38253(7) 0.0409(3) Uani 1 1 d .
Cl Cl -0.15179(8) 0.7402(2) 0.39931(9) 0.0630(4) Uani 1 1 d .
O1 O 0.4158(2) 0.6872(6) 0.4590(2) 0.0582(9) Uani 1 1 d .
N1 N 0.2734(2) 0.4769(5) 0.4119(2) 0.0406(8) Uani 1 1 d .
H1B H 0.2950 0.4210 0.4667 0.049 Uiso 1 1 calc R
C1 C 0.1035(3) 0.6921(7) 0.4081(3) 0.0448(10) Uani 1 1 d .
H1C H 0.1567 0.7810 0.4297 0.054 Uiso 1 1 calc R
O2 O 0.2759(2) 0.8731(5) 0.3538(2) 0.0591(9) Uani 1 1 d .
N2 N 0.4064(2) 0.3434(6) 0.0617(2) 0.0486(9) Uani 1 1 d .
H2B H 0.4336 0.2130 0.0635 0.058 Uiso 1 1 calc R
H2C H 0.3903 0.4280 0.0130 0.058 Uiso 1 1 calc R
C2 C 0.0252(3) 0.7706(7) 0.4192(3) 0.0463(10) Uani 1 1 d .
H2D H 0.0257 0.9119 0.4481 0.056 Uiso 1 1 calc R
C3 C -0.0526(3) 0.6389(7) 0.3875(3) 0.0420(10) Uani 1 1 d .
C4 C -0.0544(3) 0.4293(7) 0.3445(3) 0.0489(11) Uani 1 1 d .
H4A H -0.1078 0.3411 0.3225 0.059 Uiso 1 1 calc R
C5 C 0.0239(3) 0.3527(7) 0.3347(3) 0.0440(10) Uani 1 1 d .
H5A H 0.0235 0.2100 0.3069 0.053 Uiso 1 1 calc R
C6 C 0.1029(3) 0.4830(6) 0.3651(3) 0.0351(9) Uani 1 1 d .
C7 C 0.1850(3) 0.3958(7) 0.3464(3) 0.0433(10) Uani 1 1 d .
H7A H 0.1847 0.2274 0.3472 0.052 Uiso 1 1 calc R
H7B H 0.1785 0.4446 0.2852 0.052 Uiso 1 1 calc R
C8 C 0.3504(3) 0.5651(6) 0.2868(3) 0.0349(9) Uani 1 1 d .
C9 C 0.3961(3) 0.3579(6) 0.2906(3) 0.0407(9) Uani 1 1 d .
H9A H 0.4147 0.2680 0.3437 0.049 Uiso 1 1 calc R
C10 C 0.4138(3) 0.2855(6) 0.2158(3) 0.0401(10) Uani 1 1 d .
H10A H 0.4434 0.1444 0.2185 0.048 Uiso 1 1 calc R
C11 C 0.3888(2) 0.4171(6) 0.1368(3) 0.0353(9) Uani 1 1 d .
C12 C 0.3413(3) 0.6243(7) 0.1333(3) 0.0406(10) Uani 1 1 d .
H12A H 0.3221 0.7133 0.0800 0.049 Uiso 1 1 calc R
C13 C 0.3228(3) 0.6980(6) 0.2072(3) 0.0390(9) Uani 1 1 d .
H13A H 0.2917 0.8370 0.2041 0.047 Uiso 1 1 calc R

loop_
_atom_site_aniso_label
_atom_site_aniso_U_11
_atom_site_aniso_U_22
_atom_site_aniso_U_33
_atom_site_aniso_U_23
_atom_site_aniso_U_13
_atom_site_aniso_U_12
S 0.0433(6) 0.0409(6) 0.0452(6) -0.0033(5) 0.0245(5) 0.0004(4)
Cl 0.0460(7) 0.0853(9) 0.0649(8) 0.0026(6) 0.0291(6) 0.0145(6)
O1 0.0465(18) 0.081(2) 0.0496(19) -0.0166(16) 0.0214(15) -0.0127(16)
N1 0.0426(19) 0.0438(19) 0.0399(18) 0.0060(15) 0.0207(16) 0.0048(15)
C1 0.042(2) 0.045(2) 0.052(3) -0.006(2) 0.023(2) -0.0073(19)
O2 0.081(2) 0.0350(15) 0.081(2) 0.0048(15) 0.053(2) 0.0136(15)
N2 0.055(2) 0.054(2) 0.041(2) -0.0013(17) 0.0236(17) 0.0079(18)
C2 0.051(3) 0.040(2) 0.056(3) -0.007(2) 0.029(2) 0.004(2)
C3 0.042(2) 0.052(3) 0.037(2) 0.0068(19) 0.0209(19) 0.0111(19)
C4 0.043(2) 0.050(3) 0.052(3) -0.004(2) 0.017(2) -0.010(2)
C5 0.052(3) 0.036(2) 0.047(2) -0.0035(19) 0.021(2) -0.0002(19)
C6 0.043(2) 0.031(2) 0.034(2) 0.0051(16) 0.0176(17) 0.0024(17)
C7 0.044(2) 0.037(2) 0.053(3) -0.0065(19) 0.022(2) 0.0018(18)
C8 0.038(2) 0.0321(19) 0.039(2) 0.0000(17) 0.0194(18) 0.0019(17)
C9 0.045(2) 0.036(2) 0.041(2) 0.0062(18) 0.0175(19) 0.0057(18)
C10 0.040(2) 0.030(2) 0.053(3) 0.0012(18) 0.021(2) 0.0079(17)
C11 0.0288(19) 0.037(2) 0.040(2) -0.0036(18) 0.0137(17) -0.0044(16)
C12 0.046(2) 0.039(2) 0.039(2) 0.0081(18) 0.0185(19) 0.0061(18)
C13 0.038(2) 0.032(2) 0.052(2) 0.0022(18) 0.0220(19) 0.0047(16)

loop_
_atom_type_symbol
_atom_type_description
_atom_type_scat_dispersion_real
_atom_type_scat_dispersion_imag
_atom_type_scat_source
C C 0.0033 0.0016 'International Tables Vol C Tables 4.2.6.8 and 6.1.1.4'
H H 0.0000 0.0000 'International Tables Vol C Tables 4.2.6.8 and 6.1.1.4'
N N 0.0061 0.0033 'International Tables Vol C Tables 4.2.6.8 and 6.1.1.4'
O O 0.0106 0.0060 'International Tables Vol C Tables 4.2.6.8 and 6.1.1.4'
S S 0.1246 0.1234 'International Tables Vol C Tables 4.2.6.8 and 6.1.1.4'
Cl Cl 0.1484 0.1585 'International Tables Vol C Tables 4.2.6.8 and 6.1.1.4'

loop_
_geom_angle_atom_site_label_1
_geom_angle_atom_site_label_2
_geom_angle_atom_site_label_3
_geom_angle
O2 S O1 117.9(2)
O2 S N1 109.04(18)
O1 S N1 105.19(18)
O2 S C8 106.94(18)
O1 S C8 109.07(18)
N1 S C8 108.44(18)
C7 N1 S 120.5(3)
C7 N1 H1B 119.7
S N1 H1B 119.7
C6 C1 C2 120.4(4)
C6 C1 H1C 119.8
C2 C1 H1C 119.8
C11 N2 H2B 120.0
C11 N2 H2C 120.0
H2B N2 H2C 120.0
C3 C2 C1 119.5(4)
C3 C2 H2D 120.3
C1 C2 H2D 120.3
C2 C3 C4 120.9(4)
C2 C3 Cl 119.5(3)
C4 C3 Cl 119.5(3)
C5 C4 C3 118.9(4)
C5 C4 H4A 120.5
C3 C4 H4A 120.5
C4 C5 C6 121.3(4)
C4 C5 H5A 119.3
C6 C5 H5A 119.3
C5 C6 C1 119.0(4)
C5 C6 C7 118.6(3)
C1 C6 C7 122.4(4)
N1 C7 C6 114.4(3)
N1 C7 H7A 108.6
C6 C7 H7A 108.6
N1 C7 H7B 108.6
C6 C7 H7B 108.6
H7A C7 H7B 107.6
C9 C8 C13 119.6(4)
C9 C8 S 121.1(3)
C13 C8 S 119.2(3)
C10 C9 C8 119.8(4)
C10 C9 H9A 120.1
C8 C9 H9A 120.1
C9 C10 C11 121.5(4)
C9 C10 H10A 119.3
C11 C10 H10A 119.3
C10 C11 N2 121.3(3)
C10 C11 C12 118.1(4)
N2 C11 C12 120.5(4)
C13 C12 C11 121.0(4)
C13 C12 H12A 119.5
C11 C12 H12A 119.5
C12 C13 C8 119.9(3)
C12 C13 H13A 120.0
C8 C13 H13A 120.0

loop_
_geom_bond_atom_site_label_1
_geom_bond_atom_site_label_2
_geom_bond_distance
S O2 1.425(3)
S O1 1.429(3)
S N1 1.598(3)
S C8 1.756(4)
Cl C3 1.745(4)
N1 C7 1.459(5)
N1 H1B 0.8600
C1 C6 1.379(5)
C1 C2 1.386(5)
C1 H1C 0.9300
N2 C11 1.380(5)
N2 H2B 0.8600
N2 H2C 0.8600
C2 C3 1.366(6)
C2 H2D 0.9300
C3 C4 1.378(6)
C4 C5 1.374(6)
C4 H4A 0.9300
C5 C6 1.375(5)
C5 H5A 0.9300
C6 C7 1.518(5)
C7 H7A 0.9700
C7 H7B 0.9700
C8 C9 1.383(5)
C8 C13 1.388(5)
C9 C10 1.373(5)
C9 H9A 0.9300
C10 C11 1.378(5)
C10 H10A 0.9300
C11 C12 1.398(5)
C12 C13 1.369(5)
C12 H12A 0.9300
C13 H13A 0.9300

loop_
_geom_torsion_atom_site_label_1
_geom_torsion_atom_site_label_2
_geom_torsion_atom_site_label_3
_geom_torsion_atom_site_label_4
_geom_torsion
O2 S N1 C7 58.6(3)
O1 S N1 C7 -174.0(3)
C8 S N1 C7 -57.5(3)
C6 C1 C2 C3 0.2(6)
C1 C2 C3 C4 -0.1(7)
C1 C2 C3 Cl -178.7(3)
C2 C3 C4 C5 0.6(6)
Cl C3 C4 C5 179.2(3)
C3 C4 C5 C6 -1.3(6)
C4 C5 C6 C1 1.4(6)
C4 C5 C6 C7 -176.0(4)
C2 C1 C6 C5 -0.8(6)
C2 C1 C6 C7 176.5(4)
S N1 C7 C6 -107.1(3)
C5 C6 C7 N1 -154.0(3)
C1 C6 C7 N1 28.8(5)
O2 S C8 C9 -175.3(3)
O1 S C8 C9 56.2(4)
N1 S C8 C9 -57.9(4)
O2 S C8 C13 7.1(4)
O1 S C8 C13 -121.4(3)
N1 S C8 C13 124.5(3)
C13 C8 C9 C10 0.0(6)
S C8 C9 C10 -177.6(3)
C8 C9 C10 C11 1.4(6)
C9 C10 C11 N2 -179.8(4)
C9 C10 C11 C12 -2.3(6)
C10 C11 C12 C13 2.0(6)
N2 C11 C12 C13 179.5(3)
C11 C12 C13 C8 -0.7(6)
C9 C8 C13 C12 -0.4(6)
S C8 C13 C12 177.3(3)
